data_8101079
loop_
_publ_author_name
'Ward, A. D.'
'Ward, V. A.'
'Tiekink, E. R. T.'

_publ_section_title
;
Crystal structure of 1-(vinylselenonyl)benzene, C~6~H~5~SeO~2~CH=CH~2~
;
_journal_issue 4
_journal_name_full 'Zeitschrift f\"ur Kristallographie - New Crystal Structures'
_journal_page_first 553
_journal_page_last 554
_journal_volume 216
_journal_year 2001
_chemical_formula_moiety 'C8 H8 O2 Se '
_chemical_formula_structural 'C8 H8 O2 Se '
_chemical_formula_sum 'C8 H8 O2 Se'
_chemical_formula_weight 215.11
_space_group_IT_number 60
_symmetry_cell_setting orthorhombic
_symmetry_Int_Tables_number 60
_symmetry_space_group_name_Hall '-P 2n 2ab'
_symmetry_space_group_name_H-M 'P b c n'
_cell_angle_alpha 90
_cell_angle_beta 90
_cell_angle_gamma 90
_cell_formula_units_Z 8
_cell_length_a 9.865(8)
_cell_length_b 10.491(4)
_cell_length_c 15.775(4)
_cell_measurement_temperature 173
_cell_volume 1633(1)
_diffrn_ambient_temperature 173
_exptl_crystal_density_diffrn 1.750
_cod_original_formula_sum 'C8 H8 O2 Se '
_cod_database_code 8101079

loop_
_symmetry_equiv_pos_as_xyz
'  +x,  +y,  +z'
1/2-x,1/2-y,1/2+z
'1/2+x,1/2-y,  -z'
'  -x,  +y,1/2-z'
'  -x,  -y,  -z'
1/2+x,1/2+y,1/2-z
'1/2-x,1/2+y,  +z'
'  +x,  -y,1/2+z'

loop_
_atom_site_label
_atom_site_type_symbol
_atom_site_fract_x
_atom_site_fract_y
_atom_site_fract_z
_atom_site_U_iso_or_equiv
_atom_site_adp_type
_atom_site_occupancy
_atom_site_symmetry_multiplicity
_atom_site_calc_flag
_atom_site_refinement_flags
_atom_site_disorder_assembly
_atom_site_disorder_group
_atom_site_Wyckoff_symbol
Se1 Se 0.23735(3) 0.17755(3) 0.058565(15) 0.01651(11) Uani 1 8 d . . . d
O1 O 0.3782(2) 0.1432(2) 0.10573(13) 0.0293(5) Uani 1 8 d . . . d
O1' O 0.1862(3) 0.32353(19) 0.06611(13) 0.0278(5) Uani 1 8 d . . . d
C1' C 0.0985(3) 0.0694(3) 0.10167(18) 0.0219(6) Uani 1 8 d . . . d
H1' H 0.1076 -0.0206 0.0991 0.032(3) Uiso 1 8 calc R . . d
C1 C 0.2560(3) 0.1376(3) -0.05895(16) 0.0178(5) Uani 1 8 d . . . d
C2' C -0.0084(3) 0.1210(3) 0.1346(2) 0.0310(7) Uani 1 8 d . . . d
H2'A H -0.0165 0.2112 0.1368 0.032(3) Uiso 1 8 calc R . . d
H2'B H -0.0788 0.0687 0.1564 0.032(3) Uiso 1 8 calc R . . d
C2 C 0.1742(3) 0.2035(3) -0.11711(18) 0.0208(6) Uani 1 8 d . . . d
H2 H 0.1066 0.2618 -0.0988 0.032(3) Uiso 1 8 calc R . . d
C3 C 0.1963(3) 0.1796(3) -0.20258(19) 0.0248(7) Uani 1 8 d . . . d
H3 H 0.1431 0.2225 -0.2439 0.032(3) Uiso 1 8 calc R . . d
C4 C 0.2946(3) 0.0942(3) -0.22819(18) 0.0235(6) Uani 1 8 d . . . d
H4 H 0.3096 0.0804 -0.2870 0.032(3) Uiso 1 8 calc R . . d
C5 C 0.3717(3) 0.0283(3) -0.16913(18) 0.0213(6) Uani 1 8 d . . . d
H5 H 0.4374 -0.0319 -0.1875 0.032(3) Uiso 1 8 calc R . . d
C6 C 0.3527(3) 0.0505(3) -0.08339(18) 0.0186(6) Uani 1 8 d . . . d
H6 H 0.4054 0.0065 -0.0423 0.032(3) Uiso 1 8 calc R . . d

loop_
_atom_site_aniso_label
_atom_site_aniso_U_11
_atom_site_aniso_U_22
_atom_site_aniso_U_33
_atom_site_aniso_U_23
_atom_site_aniso_U_13
_atom_site_aniso_U_12
Se1 0.01692(16) 0.01650(17) 0.01612(15) -0.00188(11) 0.00013(11) -0.00149(11)
O1 0.0181(10) 0.0448(14) 0.0251(11) -0.0009(10) -0.0066(9) -0.0026(10)
O1' 0.0428(14) 0.0147(11) 0.0258(11) -0.0040(9) 0.0025(10) 0.0001(9)
C1' 0.0216(14) 0.0205(16) 0.0237(15) 0.0015(11) 0.0018(12) -0.0036(12)
C1 0.0198(13) 0.0176(14) 0.0159(11) -0.0004(10) 0.0028(12) -0.0034(11)
C2' 0.0270(16) 0.0294(18) 0.0365(18) 0.0018(15) 0.0068(14) -0.0032(14)
C2 0.0188(14) 0.0200(16) 0.0235(14) 0.0020(12) -0.0006(11) 0.0020(11)
C3 0.0255(14) 0.0285(18) 0.0205(13) 0.0048(13) -0.0070(11) 0.0009(14)
C4 0.0246(14) 0.0248(16) 0.0211(14) -0.0001(12) 0.0026(12) -0.0043(13)
C5 0.0201(13) 0.0224(15) 0.0215(13) -0.0009(13) 0.0033(11) 0.0027(12)
C6 0.0181(13) 0.0183(15) 0.0196(13) 0.0031(12) 0.0006(10) -0.0006(11)

loop_
_geom_bond_atom_site_label_1
_geom_bond_atom_site_label_2
_geom_bond_distance
_geom_bond_site_symmetry_2
_geom_bond_publ_flag
Se1 O1 1.617(2) . ?
Se1 O1' 1.617(2) . ?
Se1 C1' 1.904(3) . ?
Se1 C1 1.909(3) . ?
C1' C2' 1.294(4) . ?
C1 C6 1.376(4) . ?
C1 C2 1.404(4) . ?
C2 C3 1.389(4) . ?
C3 C4 1.381(4) . ?
C4 C5 1.387(4) . ?
C5 C6 1.385(4) . ?

loop_
_cod_related_entry_id
_cod_related_entry_database
_cod_related_entry_code
1 ChemSpider 4416627
